data_7015435
loop_
_publ_author_name
'Peng, Xiaohong'
'Tang, Xiaoliang'
'Qin, Wenwu'
'Dou, Wei'
'Guo, Yanling'
'Zheng, Jiangrong'
'Liu, Weisheng'
'Wang, Daqi'

_publ_section_title
;
 Aroylhydrazone derivative as fluorescent sensor for highly selective
 recognition of Zn(2+) ions: syntheses, characterization, crystal
 structures and spectroscopic properties.
;
_journal_issue 19
_journal_name_full 'Dalton transactions (Cambridge, England : 2003)'
_journal_page_first 5271
_journal_page_last 5277
_journal_paper_doi 10.1039/c0dt01590c
_journal_volume 40
_journal_year 2011
_chemical_formula_sum 'C52 H76 N4 O10 Zn2'
_chemical_formula_weight 1047.9
_chemical_name_systematic
;
?
;
_space_group_IT_number 1
_symmetry_cell_setting triclinic
_symmetry_space_group_name_Hall 'P 1'
_symmetry_space_group_name_H-M 'P 1'
_atom_sites_solution_hydrogens geom
_atom_sites_solution_primary direct
_atom_sites_solution_secondary difmap
_audit_creation_method SHELXL-97
_cell_angle_alpha 96.667(2)
_cell_angle_beta 102.141(3)
_cell_angle_gamma 95.722(2)
_cell_formula_units_Z 1
_cell_length_a 7.7586(6)
_cell_length_b 11.1224(15)
_cell_length_c 17.327(2)
_cell_measurement_reflns_used 1623
_cell_measurement_temperature 293(2)
_cell_measurement_theta_max 25.161
_cell_measurement_theta_min 2.429
_cell_volume 1440.0(3)
_computing_cell_refinement 'Bruker SMART'
_computing_data_collection 'Bruker SMART'
_computing_data_reduction 'Bruker SAINT'
_computing_molecular_graphics 'Bruker SHELXTL'
_computing_publication_material 'Bruker SHELXTL'
_computing_structure_refinement 'SHELXL-97 (Sheldrick, 1997)'
_computing_structure_solution 'SHELXS-97 (Sheldrick, 1990)'
_diffrn_ambient_temperature 293(2)
_diffrn_measured_fraction_theta_full 0.976
_diffrn_measured_fraction_theta_max 0.976
_diffrn_measurement_device_type 'CCD area detector'
_diffrn_measurement_method 'phi and omega scans'
_diffrn_radiation_monochromator graphite
_diffrn_radiation_source 'fine-focus sealed tube'
_diffrn_radiation_type MoK\a
_diffrn_radiation_wavelength 0.71073
_diffrn_reflns_av_R_equivalents 0.0438
_diffrn_reflns_av_sigmaI/netI 0.1286
_diffrn_reflns_limit_h_max 9
_diffrn_reflns_limit_h_min -9
_diffrn_reflns_limit_k_max 12
_diffrn_reflns_limit_k_min -13
_diffrn_reflns_limit_l_max 20
_diffrn_reflns_limit_l_min -20
_diffrn_reflns_number 7433
_diffrn_reflns_theta_full 25.01
_diffrn_reflns_theta_max 25.01
_diffrn_reflns_theta_min 1.21
_exptl_absorpt_coefficient_mu 0.887
_exptl_absorpt_correction_T_max 0.9088
_exptl_absorpt_correction_T_min 0.6910
_exptl_absorpt_correction_type multi-scan
_exptl_absorpt_process_details sadabs
_exptl_crystal_colour yellow
_exptl_crystal_density_diffrn 1.208
_exptl_crystal_density_method 'not measured'
_exptl_crystal_description block
_exptl_crystal_F_000 556
_exptl_crystal_size_max 0.45
_exptl_crystal_size_mid 0.40
_exptl_crystal_size_min 0.11
_refine_diff_density_max 1.544
_refine_diff_density_min -0.544
_refine_diff_density_rms 0.105
_refine_ls_abs_structure_details 'Flack H D (1983), Acta Cryst. A39, 876-881'
_refine_ls_abs_structure_Flack 0.01(3)
_refine_ls_extinction_method none
_refine_ls_goodness_of_fit_ref 1.005
_refine_ls_hydrogen_treatment constr
_refine_ls_matrix_type full
_refine_ls_number_parameters 629
_refine_ls_number_reflns 6034
_refine_ls_number_restraints 3
_refine_ls_restrained_S_all 1.004
_refine_ls_R_factor_all 0.1339
_refine_ls_R_factor_gt 0.0762
_refine_ls_shift/su_max 0.001
_refine_ls_shift/su_mean 0.000
_refine_ls_structure_factor_coef Fsqd
_refine_ls_weighting_details 'calc w=1/[\s^2^(Fo^2^)+(0.1070P)^2^+0.0000P] where P=(Fo^2^+2Fc^2^)/3'
_refine_ls_weighting_scheme calc
_refine_ls_wR_factor_gt 0.1732
_refine_ls_wR_factor_ref 0.2072
_reflns_number_gt 3569
_reflns_number_total 6034
_reflns_threshold_expression >2sigma(I)
_cod_data_source_file c0dt01590c.txt
_cod_data_source_block 1
_cod_depositor_comments
;
The following automatic conversions were performed:
'_symmetry_cell_setting' value 'Triclinic' changed to 'triclinic'
according to '/home/saulius/struct/CIF-dictionaries/cif_core.dic'
dictionary named 'cif_core.dic' version 2.4.1 from 2010-06-29.

Automatic conversion script
Id: cif_fix_enum 1555 2011-01-17 13:19:09Z saulius 
;
_cod_original_sg_symbol_H-M P1
_cod_database_code 7015435

loop_
_symmetry_equiv_pos_as_xyz
'x, y, z'

loop_
_atom_site_label
_atom_site_type_symbol
_atom_site_fract_x
_atom_site_fract_y
_atom_site_fract_z
_atom_site_U_iso_or_equiv
_atom_site_adp_type
_atom_site_occupancy
_atom_site_symmetry_multiplicity
_atom_site_calc_flag
_atom_site_refinement_flags
_atom_site_disorder_assembly
_atom_site_disorder_group
Zn1 Zn 0.96552(14) 0.71617(10) 0.26434(8) 0.0420(5) Uani 1 1 d . . .
Zn2 Zn 1.09558(14) 0.27201(10) 0.51769(8) 0.0445(5) Uani 1 1 d . . .
N1 N 1.0088(13) 0.4330(9) 0.3991(6) 0.041(2) Uani 1 1 d . . .
H1 H 0.9940 0.4999 0.3796 0.049 Uiso 1 1 calc R . .
N2 N 1.0000(15) 0.4258(11) 0.4775(7) 0.043(3) Uani 1 1 d . . .
N3 N 0.9971(14) 0.9337(9) 0.3806(7) 0.046(3) Uani 1 1 d . . .
H3 H 1.0035 1.0097 0.3988 0.056 Uiso 1 1 calc R . .
N4 N 0.9113(13) 0.8869(10) 0.3034(7) 0.042(3) Uani 1 1 d . . .
O1 O 1.0638(15) 0.2390(10) 0.3846(7) 0.062(3) Uani 1 1 d . . .
O2 O 0.9700(13) 0.5473(8) 0.2782(6) 0.051(3) Uani 1 1 d . . .
O3 O 0.9934(14) 0.3145(8) 0.6097(5) 0.060(3) Uani 1 1 d . . .
O4 O 1.0605(14) 0.7465(9) 0.3946(6) 0.054(3) Uani 1 1 d . . .
O5 O 1.0736(13) 1.0946(8) 0.5039(6) 0.054(3) Uani 1 1 d . . .
O6 O 0.7559(12) 0.7136(8) 0.1775(5) 0.051(2) Uani 1 1 d . . .
O7 O 1.1891(15) 0.7607(10) 0.2256(7) 0.082(3) Uani 1 1 d . A .
H7 H 1.2799 0.7416 0.2524 0.123 Uiso 1 1 d R . .
O8 O 1.3600(16) 0.3274(11) 0.5537(8) 0.093(4) Uani 1 1 d . B .
H8 H 1.4208 0.2977 0.5249 0.140 Uiso 1 1 d R . .
O9 O 0.4933(17) 0.6741(13) 0.2697(8) 0.102(4) Uani 1 1 d . C .
H9 H 0.5633 0.6694 0.2403 0.152 Uiso 1 1 calc R . .
O10 O 0.627(2) 0.2200(18) 0.5219(11) 0.146(6) Uani 1 1 d . D .
H10 H 0.7243 0.2327 0.5532 0.220 Uiso 1 1 calc R . .
C1 C 1.0399(18) 0.3376(11) 0.3550(9) 0.050(4) Uani 1 1 d . . .
C2 C 1.0351(19) 0.3335(13) 0.2711(7) 0.059(4) Uani 1 1 d . . .
C3 C 1.0198(19) 0.4537(12) 0.2359(9) 0.043(4) Uani 1 1 d . . .
C4 C 1.042(2) 0.4526(15) 0.1579(9) 0.057(5) Uani 1 1 d . . .
H4 H 1.0221 0.5206 0.1323 0.068 Uiso 1 1 calc R . .
C5 C 1.091(3) 0.3544(18) 0.1193(12) 0.075(6) Uani 1 1 d . . .
H5 H 1.1108 0.3593 0.0686 0.090 Uiso 1 1 calc R . .
C6 C 1.113(3) 0.2488(15) 0.1496(11) 0.089(6) Uani 1 1 d . . .
H6 H 1.1411 0.1814 0.1198 0.107 Uiso 1 1 calc R . .
C7 C 1.094(2) 0.2453(13) 0.2269(9) 0.070(5) Uani 1 1 d . . .
H7A H 1.1232 0.1767 0.2501 0.083 Uiso 1 1 calc R . .
C8 C 0.9634(18) 0.5162(14) 0.5183(9) 0.045(4) Uani 1 1 d . . .
H8A H 0.9414 0.5844 0.4932 0.054 Uiso 1 1 calc R . .
C9 C 0.9524(19) 0.5240(13) 0.5999(8) 0.040(4) Uani 1 1 d . . .
C10 C 0.9726(17) 0.4207(11) 0.6438(8) 0.045(3) Uani 1 1 d . . .
C11 C 0.954(2) 0.4420(12) 0.7261(8) 0.056(4) Uani 1 1 d . . .
C12 C 0.9350(19) 0.5559(12) 0.7582(8) 0.056(4) Uani 1 1 d . . .
H12 H 0.9353 0.5686 0.8122 0.067 Uiso 1 1 calc R . .
C13 C 0.9142(19) 0.6598(12) 0.7143(8) 0.052(3) Uani 1 1 d . . .
C14 C 0.928(2) 0.6381(14) 0.6378(10) 0.051(4) Uani 1 1 d . . .
H14 H 0.9212 0.7027 0.6081 0.061 Uiso 1 1 calc R . .
C15 C 0.964(3) 0.3356(19) 0.7758(11) 0.095(6) Uani 1 1 d . . .
C16 C 0.828(3) 0.231(2) 0.7374(14) 0.128(8) Uani 1 1 d . . .
H16A H 0.7136 0.2592 0.7259 0.192 Uiso 1 1 calc R . .
H16B H 0.8274 0.1710 0.7726 0.192 Uiso 1 1 calc R . .
H16C H 0.8552 0.1964 0.6887 0.192 Uiso 1 1 calc R . .
C17 C 1.148(3) 0.2952(19) 0.7844(11) 0.108(7) Uani 1 1 d . . .
H17A H 1.1949 0.2863 0.8390 0.162 Uiso 1 1 calc R . .
H17B H 1.2259 0.3554 0.7683 0.162 Uiso 1 1 calc R . .
H17C H 1.1404 0.2185 0.7513 0.162 Uiso 1 1 calc R . .
C18 C 0.950(3) 0.3790(19) 0.8624(11) 0.112(7) Uani 1 1 d . . .
H18A H 0.8648 0.4363 0.8615 0.167 Uiso 1 1 calc R . .
H18B H 1.0636 0.4176 0.8931 0.167 Uiso 1 1 calc R . .
H18C H 0.9117 0.3101 0.8860 0.167 Uiso 1 1 calc R . .
C19 C 0.891(2) 0.7811(15) 0.7573(10) 0.072(4) Uani 1 1 d . . .
C20 C 0.736(3) 0.7690(17) 0.7979(11) 0.095(6) Uani 1 1 d . . .
H20A H 0.6483 0.7032 0.7687 0.143 Uiso 1 1 calc R . .
H20B H 0.6833 0.8436 0.7992 0.143 Uiso 1 1 calc R . .
H20C H 0.7771 0.7525 0.8513 0.143 Uiso 1 1 calc R . .
C21 C 1.063(3) 0.8299(17) 0.8146(11) 0.098(6) Uani 1 1 d . . .
H21A H 1.0725 0.7907 0.8616 0.147 Uiso 1 1 calc R . .
H21B H 1.0672 0.9163 0.8290 0.147 Uiso 1 1 calc R . .
H21C H 1.1599 0.8140 0.7901 0.147 Uiso 1 1 calc R . .
C22 C 0.853(2) 0.8761(15) 0.6981(10) 0.084(5) Uani 1 1 d . . .
H22A H 0.9524 0.8892 0.6736 0.126 Uiso 1 1 calc R . .
H22B H 0.8368 0.9519 0.7266 0.126 Uiso 1 1 calc R . .
H22C H 0.7480 0.8457 0.6577 0.126 Uiso 1 1 calc R . .
C23 C 1.070(2) 0.8535(16) 0.4257(10) 0.069(4) Uani 1 1 d . . .
C24 C 1.146(2) 0.8870(13) 0.5094(9) 0.060(4) Uani 1 1 d . . .
C25 C 1.165(2) 1.0193(15) 0.5450(10) 0.061(4) Uani 1 1 d . . .
C26 C 1.254(2) 1.0526(16) 0.6226(10) 0.067(5) Uani 1 1 d . . .
H26 H 1.2582 1.1322 0.6468 0.080 Uiso 1 1 calc R . .
C27 C 1.337(2) 0.9717(18) 0.6648(11) 0.071(5) Uani 1 1 d . . .
H27 H 1.3993 0.9979 0.7171 0.085 Uiso 1 1 calc R . .
C28 C 1.333(2) 0.8528(16) 0.6330(10) 0.074(5) Uani 1 1 d . . .
H28 H 1.3853 0.7979 0.6644 0.089 Uiso 1 1 calc R . .
C29 C 1.253(2) 0.8158(15) 0.5556(10) 0.072(5) Uani 1 1 d . . .
H29 H 1.2693 0.7397 0.5320 0.086 Uiso 1 1 calc R . .
C30 C 0.8287(18) 0.9641(13) 0.2599(8) 0.041(3) Uani 1 1 d . . .
H30 H 0.8286 1.0438 0.2832 0.049 Uiso 1 1 calc R . .
C31 C 0.7410(16) 0.9280(13) 0.1788(8) 0.036(3) Uani 1 1 d . . .
C32 C 0.7026(17) 0.8065(11) 0.1390(8) 0.045(3) Uani 1 1 d . . .
C33 C 0.6023(17) 0.7829(11) 0.0591(7) 0.042(3) Uani 1 1 d . . .
C34 C 0.5547(18) 0.8823(14) 0.0233(9) 0.058(4) Uani 1 1 d . . .
H34 H 0.4914 0.8674 -0.0294 0.069 Uiso 1 1 calc R . .
C35 C 0.593(2) 1.0045(13) 0.0596(9) 0.050(3) Uani 1 1 d . . .
C36 C 0.6796(19) 1.0266(14) 0.1366(10) 0.050(4) Uani 1 1 d . . .
H36 H 0.7002 1.1060 0.1632 0.060 Uiso 1 1 calc R . .
C37 C 0.551(2) 0.6532(16) 0.0129(10) 0.078(5) Uani 1 1 d . . .
C38 C 0.447(3) 0.5702(17) 0.0589(11) 0.099(6) Uani 1 1 d . . .
H38A H 0.3598 0.6136 0.0779 0.148 Uiso 1 1 calc R . .
H38B H 0.5285 0.5482 0.1033 0.148 Uiso 1 1 calc R . .
H38C H 0.3890 0.4977 0.0238 0.148 Uiso 1 1 calc R . .
C39 C 0.713(3) 0.5967(18) 0.0030(11) 0.097(6) Uani 1 1 d . . .
H39A H 0.6781 0.5145 -0.0236 0.145 Uiso 1 1 calc R . .
H39B H 0.7882 0.5961 0.0545 0.145 Uiso 1 1 calc R . .
H39C H 0.7754 0.6431 -0.0281 0.145 Uiso 1 1 calc R . .
C40 C 0.431(3) 0.6463(16) -0.0686(10) 0.096(6) Uani 1 1 d . . .
H40A H 0.3227 0.6785 -0.0634 0.145 Uiso 1 1 calc R . .
H40B H 0.4032 0.5627 -0.0933 0.145 Uiso 1 1 calc R . .
H40C H 0.4894 0.6932 -0.1009 0.145 Uiso 1 1 calc R . .
C41 C 0.543(3) 1.1071(15) 0.0108(10) 0.078(5) Uani 1 1 d . . .
C42 C 0.650(3) 1.1145(18) -0.0487(12) 0.113(8) Uani 1 1 d . . .
H42A H 0.6359 1.1883 -0.0717 0.170 Uiso 1 1 calc R . .
H42B H 0.6123 1.0455 -0.0897 0.170 Uiso 1 1 calc R . .
H42C H 0.7731 1.1145 -0.0238 0.170 Uiso 1 1 calc R . .
C43 C 0.342(3) 1.0847(18) -0.0252(12) 0.115(8) Uani 1 1 d . . .
H43A H 0.2967 1.1616 -0.0298 0.172 Uiso 1 1 calc R . .
H43B H 0.2830 1.0412 0.0087 0.172 Uiso 1 1 calc R . .
H43C H 0.3193 1.0374 -0.0771 0.172 Uiso 1 1 calc R . .
C44 C 0.582(3) 1.2341(16) 0.0630(11) 0.106(7) Uani 1 1 d . . .
H44A H 0.6981 1.2428 0.0973 0.159 Uiso 1 1 calc R . .
H44B H 0.4947 1.2414 0.0948 0.159 Uiso 1 1 calc R . .
H44C H 0.5762 1.2969 0.0292 0.159 Uiso 1 1 calc R . .
C45 C 1.231(3) 0.8632(18) 0.1859(12) 0.091(6) Uani 1 1 d . . .
H45A H 1.3576 0.8724 0.1878 0.109 Uiso 0.62(3) 1 calc PR A 1
H45B H 1.2059 0.9364 0.2155 0.109 Uiso 0.62(3) 1 calc PR A 1
H45C H 1.1214 0.8879 0.1577 0.109 Uiso 0.38(3) 1 d PR A 2
H45D H 1.2979 0.8388 0.1466 0.109 Uiso 0.38(3) 1 d PR A 2
C47 C 1.442(3) 0.4481(18) 0.5937(12) 0.094(6) Uani 1 1 d . . .
H47C H 1.5502 0.4396 0.6312 0.113 Uiso 0.49(2) 1 calc PR B 1
H47D H 1.3619 0.4820 0.6241 0.113 Uiso 0.49(2) 1 calc PR B 1
H47A H 1.3789 0.5065 0.5651 0.113 Uiso 0.51(2) 1 d PR B 2
H47B H 1.5642 0.4606 0.5888 0.113 Uiso 0.51(2) 1 d PR B 2
C49 C 0.535(3) 0.597(2) 0.3295(14) 0.112(7) Uani 1 1 d . . .
H49A H 0.6600 0.5881 0.3377 0.134 Uiso 0.47(3) 1 calc PR C 1
H49B H 0.4687 0.5167 0.3094 0.134 Uiso 0.47(3) 1 calc PR C 1
H49C H 0.4614 0.6130 0.3676 0.134 Uiso 0.53(3) 1 d PR C 2
H49D H 0.6569 0.6248 0.3571 0.134 Uiso 0.53(3) 1 d PR C 2
C51 C 0.602(4) 0.098(3) 0.480(2) 0.165(11) Uani 1 1 d . . .
H51A H 0.5351 0.0458 0.5078 0.198 Uiso 0.62(3) 1 calc PR D 1
H51B H 0.7172 0.0706 0.4837 0.198 Uiso 0.62(3) 1 calc PR D 1
H51C H 0.7019 0.1028 0.4551 0.198 Uiso 0.38(3) 1 d PR D 2
H51D H 0.4948 0.0922 0.4386 0.198 Uiso 0.38(3) 1 d PR D 2
C46 C 1.132(4) 0.854(3) 0.099(2) 0.097(9) Uani 0.62(3) 1 d P A 1
H46A H 1.2000 0.8175 0.0651 0.146 Uiso 0.62(3) 1 calc PR A 1
H46B H 1.1137 0.9348 0.0869 0.146 Uiso 0.62(3) 1 calc PR A 1
H46C H 1.0186 0.8056 0.0915 0.146 Uiso 0.62(3) 1 calc PR A 1
C48 C 1.486(6) 0.538(4) 0.539(2) 0.100(9) Uani 0.49(2) 1 d P B 1
H48A H 1.5229 0.4959 0.4951 0.150 Uiso 0.49(2) 1 calc PR B 1
H48B H 1.5805 0.5995 0.5684 0.150 Uiso 0.49(2) 1 calc PR B 1
H48C H 1.3829 0.5762 0.5196 0.150 Uiso 0.49(2) 1 calc PR B 1
C50 C 0.495(6) 0.639(5) 0.410(3) 0.123(11) Uani 0.47(3) 1 d P C 1
H50A H 0.5872 0.6204 0.4521 0.184 Uiso 0.47(3) 1 calc PR C 1
H50B H 0.3829 0.5979 0.4136 0.184 Uiso 0.47(3) 1 calc PR C 1
H50C H 0.4912 0.7256 0.4162 0.184 Uiso 0.47(3) 1 calc PR C 1
C52 C 0.505(6) 0.082(4) 0.393(3) 0.156(15) Uani 0.62(3) 1 d P D 1
H52A H 0.3794 0.0651 0.3882 0.235 Uiso 0.62(3) 1 calc PR D 1
H52B H 0.5455 0.0159 0.3637 0.235 Uiso 0.62(3) 1 calc PR D 1
H52C H 0.5297 0.1559 0.3708 0.235 Uiso 0.62(3) 1 calc PR D 1
C46' C 1.329(7) 0.977(5) 0.241(3) 0.097(9) Uani 0.38(3) 1 d P A 2
H46D H 1.2480 1.0151 0.2685 0.146 Uiso 0.38(3) 1 calc PR A 2
H46E H 1.3764 1.0337 0.2109 0.146 Uiso 0.38(3) 1 calc PR A 2
H46F H 1.4245 0.9552 0.2800 0.146 Uiso 0.38(3) 1 calc PR A 2
C48' C 1.434(5) 0.475(4) 0.681(2) 0.100(9) Uani 0.51(2) 1 d P B 2
H48D H 1.3170 0.4472 0.6867 0.150 Uiso 0.51(2) 1 calc PR B 2
H48E H 1.4611 0.5610 0.6980 0.150 Uiso 0.51(2) 1 calc PR B 2
H48F H 1.5193 0.4329 0.7122 0.150 Uiso 0.51(2) 1 calc PR B 2
C50' C 0.543(6) 0.463(4) 0.300(3) 0.123(11) Uani 0.53(3) 1 d P C 2
H50D H 0.4341 0.4296 0.2629 0.184 Uiso 0.53(3) 1 calc PR C 2
H50E H 0.5616 0.4181 0.3441 0.184 Uiso 0.53(3) 1 calc PR C 2
H50F H 0.6404 0.4581 0.2735 0.184 Uiso 0.53(3) 1 calc PR C 2
C52' C 0.674(11) 0.001(8) 0.528(5) 0.156(15) Uani 0.38(3) 1 d P D 2
H52D H 0.6778 -0.0708 0.4928 0.235 Uiso 0.38(3) 1 calc PR D 2
H52E H 0.5985 -0.0178 0.5638 0.235 Uiso 0.38(3) 1 calc PR D 2
H52F H 0.7919 0.0314 0.5590 0.235 Uiso 0.38(3) 1 calc PR D 2

loop_
_atom_site_aniso_label
_atom_site_aniso_U_11
_atom_site_aniso_U_22
_atom_site_aniso_U_33
_atom_site_aniso_U_23
_atom_site_aniso_U_13
_atom_site_aniso_U_12
Zn1 0.0461(11) 0.0306(10) 0.0531(12) 0.0113(8) 0.0138(9) 0.0111(9)
Zn2 0.0537(12) 0.0291(10) 0.0525(12) 0.0093(8) 0.0116(9) 0.0098(9)
N1 0.056(7) 0.032(6) 0.041(6) 0.010(5) 0.019(5) 0.010(5)
N2 0.055(8) 0.034(7) 0.041(7) -0.002(5) 0.018(6) 0.002(6)
N3 0.047(7) 0.039(6) 0.053(7) 0.005(6) 0.005(6) 0.015(6)
N4 0.035(6) 0.036(6) 0.057(8) 0.013(6) 0.010(6) 0.011(5)
O1 0.089(9) 0.043(7) 0.063(7) 0.021(5) 0.029(6) 0.013(6)
O2 0.075(8) 0.029(5) 0.052(7) 0.002(4) 0.020(6) 0.012(5)
O3 0.109(8) 0.027(5) 0.055(6) 0.015(4) 0.027(6) 0.023(5)
O4 0.066(7) 0.034(6) 0.058(7) -0.001(5) 0.005(5) 0.014(5)
O5 0.079(8) 0.024(5) 0.055(6) 0.018(4) -0.002(5) 0.012(5)
O6 0.067(6) 0.035(5) 0.051(6) 0.012(4) 0.000(5) 0.025(5)
O7 0.079(8) 0.070(8) 0.114(10) 0.035(7) 0.044(7) 0.011(7)
O8 0.092(9) 0.073(9) 0.114(10) 0.010(8) 0.020(8) 0.013(7)
O9 0.090(10) 0.110(12) 0.114(10) 0.045(9) 0.031(8) 0.009(8)
O10 0.133(15) 0.146(18) 0.145(15) -0.019(13) 0.023(11) 0.011(13)
C1 0.060(9) 0.024(7) 0.073(10) 0.013(7) 0.029(8) 0.010(7)
C2 0.094(11) 0.082(10) 0.028(7) 0.028(7) 0.030(7) 0.083(9)
C3 0.045(9) 0.025(7) 0.053(10) 0.003(6) 0.002(7) -0.004(7)
C4 0.091(13) 0.043(9) 0.032(9) 0.011(7) 0.007(8) -0.003(9)
C5 0.127(18) 0.051(12) 0.067(13) 0.020(10) 0.054(12) 0.018(11)
C6 0.136(16) 0.053(11) 0.110(15) 0.011(10) 0.093(13) 0.031(11)
C7 0.127(14) 0.042(9) 0.062(10) 0.025(7) 0.059(10) 0.018(9)
C8 0.038(9) 0.037(9) 0.057(10) 0.002(7) 0.007(7) 0.009(7)
C9 0.049(9) 0.039(8) 0.030(8) 0.004(6) 0.006(7) 0.005(7)
C10 0.048(8) 0.024(7) 0.058(9) 0.003(6) 0.008(7) -0.002(6)
C11 0.097(12) 0.034(8) 0.043(8) 0.003(6) 0.027(8) 0.015(8)
C12 0.072(10) 0.046(9) 0.052(9) 0.004(7) 0.021(7) 0.012(8)
C13 0.069(10) 0.035(8) 0.047(9) -0.005(6) 0.014(8) 0.002(7)
C14 0.053(9) 0.031(9) 0.069(12) 0.007(8) 0.015(8) 0.010(7)
C15 0.140(19) 0.087(15) 0.069(13) 0.025(11) 0.038(13) 0.026(15)
C16 0.16(2) 0.111(19) 0.109(18) 0.026(15) 0.031(16) 0.006(18)
C17 0.14(2) 0.092(16) 0.092(15) 0.018(11) 0.013(13) 0.045(14)
C18 0.17(2) 0.100(16) 0.075(13) 0.033(11) 0.035(13) 0.017(15)
C19 0.083(12) 0.059(11) 0.070(11) -0.002(8) 0.013(9) 0.022(9)
C20 0.120(17) 0.069(13) 0.095(14) 0.000(10) 0.020(12) 0.032(12)
C21 0.109(16) 0.070(13) 0.097(14) -0.016(10) -0.009(12) 0.025(12)
C22 0.099(14) 0.059(11) 0.088(13) -0.001(9) 0.012(10) 0.023(10)
C23 0.075(11) 0.062(11) 0.073(12) 0.015(9) 0.016(9) 0.023(10)
C24 0.069(10) 0.056(10) 0.057(10) 0.003(7) 0.007(8) 0.043(8)
C25 0.073(11) 0.050(10) 0.061(12) 0.012(8) 0.011(9) 0.026(9)
C26 0.080(12) 0.055(11) 0.065(12) 0.011(8) 0.007(10) 0.025(10)
C27 0.082(13) 0.060(12) 0.069(12) 0.007(9) 0.005(10) 0.025(10)
C28 0.084(12) 0.062(12) 0.074(12) 0.010(9) 0.005(10) 0.025(10)
C29 0.081(12) 0.060(10) 0.072(12) 0.011(9) 0.004(9) 0.026(9)
C30 0.048(8) 0.031(7) 0.046(9) 0.002(6) 0.015(7) 0.006(6)
C31 0.027(7) 0.044(8) 0.045(9) 0.013(6) 0.015(6) 0.022(6)
C32 0.057(8) 0.021(6) 0.067(9) 0.011(6) 0.030(7) 0.010(6)
C33 0.056(8) 0.039(8) 0.031(7) 0.001(5) 0.006(6) 0.015(6)
C34 0.052(9) 0.066(10) 0.055(9) 0.023(8) 0.003(7) 0.008(8)
C35 0.061(9) 0.039(8) 0.050(9) 0.011(7) 0.008(7) 0.007(7)
C36 0.044(9) 0.029(8) 0.084(13) 0.022(8) 0.020(8) 0.009(7)
C37 0.090(13) 0.072(12) 0.075(12) 0.011(9) 0.017(10) 0.021(11)
C38 0.117(16) 0.078(14) 0.099(15) 0.016(11) 0.019(12) 0.006(12)
C39 0.110(15) 0.084(14) 0.089(14) -0.013(10) 0.009(11) 0.040(12)
C40 0.119(16) 0.077(13) 0.079(13) -0.001(10) -0.005(12) 0.020(12)
C41 0.114(15) 0.054(11) 0.070(12) 0.032(9) 0.009(11) 0.029(10)
C42 0.16(2) 0.085(15) 0.096(15) 0.053(13) 0.020(15) 0.014(14)
C43 0.15(2) 0.079(14) 0.099(15) 0.031(11) -0.028(14) 0.024(14)
C44 0.15(2) 0.054(11) 0.106(16) 0.030(11) -0.003(13) 0.023(12)
C45 0.086(13) 0.087(15) 0.106(16) 0.010(12) 0.035(12) 0.016(11)
C47 0.093(14) 0.083(15) 0.100(16) 0.005(12) 0.007(12) 0.020(12)
C49 0.109(18) 0.110(19) 0.112(19) 0.015(15) 0.017(14) 0.010(15)
C51 0.16(3) 0.16(3) 0.16(3) -0.02(2) 0.02(2) 0.00(2)
C46 0.10(2) 0.09(2) 0.11(2) 0.013(16) 0.032(17) 0.013(16)
C48 0.10(2) 0.09(2) 0.10(2) 0.007(17) 0.008(17) 0.022(17)
C50 0.12(3) 0.12(3) 0.12(3) 0.01(2) 0.02(2) 0.01(2)
C52 0.15(3) 0.15(4) 0.15(4) -0.01(3) 0.02(3) 0.00(3)
C46' 0.10(2) 0.09(2) 0.11(2) 0.013(16) 0.032(17) 0.013(16)
C48' 0.10(2) 0.09(2) 0.10(2) 0.007(17) 0.008(17) 0.022(17)
C50' 0.12(3) 0.12(3) 0.12(3) 0.01(2) 0.02(2) 0.01(2)
C52' 0.15(3) 0.15(4) 0.15(4) -0.01(3) 0.02(3) 0.00(3)

loop_
_atom_type_symbol
_atom_type_description
_atom_type_scat_dispersion_real
_atom_type_scat_dispersion_imag
_atom_type_scat_source
C C 0.0033 0.0016 'International Tables Vol C Tables 4.2.6.8 and 6.1.1.4'
H H 0.0000 0.0000 'International Tables Vol C Tables 4.2.6.8 and 6.1.1.4'
N N 0.0061 0.0033 'International Tables Vol C Tables 4.2.6.8 and 6.1.1.4'
O O 0.0106 0.0060 'International Tables Vol C Tables 4.2.6.8 and 6.1.1.4'
Zn Zn 0.2839 1.4301 'International Tables Vol C Tables 4.2.6.8 and 6.1.1.4'

loop_
_geom_angle_atom_site_label_1
_geom_angle_atom_site_label_2
_geom_angle_atom_site_label_3
_geom_angle
_geom_angle_site_symmetry_1
_geom_angle_site_symmetry_3
_geom_angle_publ_flag
O2 Zn1 O6 103.8(4) . . ?
O2 Zn1 O7 104.1(4) . . ?
O6 Zn1 O7 109.6(4) . . ?
O2 Zn1 N4 149.2(4) . . ?
O6 Zn1 N4 85.0(4) . . ?
O7 Zn1 N4 100.3(4) . . ?
O2 Zn1 O4 83.2(4) . . ?
O6 Zn1 O4 143.6(4) . . ?
O7 Zn1 O4 102.8(5) . . ?
N4 Zn1 O4 73.2(4) . . ?
O5 Zn2 O3 104.2(4) 1_545 . ?
O5 Zn2 O8 104.9(4) 1_545 . ?
O3 Zn2 O8 106.5(5) . . ?
O5 Zn2 N2 147.0(4) 1_545 . ?
O3 Zn2 N2 85.6(4) . . ?
O8 Zn2 N2 102.2(5) . . ?
O5 Zn2 O1 81.7(4) 1_545 . ?
O3 Zn2 O1 149.2(4) . . ?
O8 Zn2 O1 100.9(5) . . ?
N2 Zn2 O1 74.9(4) . . ?
C1 N1 N2 119.6(10) . . ?
C1 N1 H1 120.2 . . ?
N2 N1 H1 120.2 . . ?
C8 N2 N1 119.1(13) . . ?
C8 N2 Zn2 127.4(11) . . ?
N1 N2 Zn2 112.6(8) . . ?
C23 N3 N4 115.9(12) . . ?
C23 N3 H3 122.0 . . ?
N4 N3 H3 122.0 . . ?
C30 N4 N3 116.3(12) . . ?
C30 N4 Zn1 127.7(10) . . ?
N3 N4 Zn1 115.0(7) . . ?
C1 O1 Zn2 110.4(10) . . ?
C3 O2 Zn1 132.0(9) . . ?
C10 O3 Zn2 129.9(8) . . ?
C23 O4 Zn1 114.6(10) . . ?
C25 O5 Zn2 130.9(10) . 1_565 ?
C32 O6 Zn1 128.1(8) . . ?
C45 O7 Zn1 128.1(10) . . ?
C45 O7 H7 110.6 . . ?
Zn1 O7 H7 114.6 . . ?
C47 O8 Zn2 125.7(12) . . ?
C47 O8 H8 111.2 . . ?
Zn2 O8 H8 115.1 . . ?
C49 O9 H9 109.5 . . ?
C51 O10 H10 109.5 . . ?
O1 C1 N1 119.9(13) . . ?
O1 C1 C2 116.8(12) . . ?
N1 C1 C2 123.2(11) . . ?
C7 C2 C1 124.6(11) . . ?
C7 C2 C3 115.2(11) . . ?
C1 C2 C3 117.3(12) . . ?
O2 C3 C4 124.5(13) . . ?
O2 C3 C2 118.5(13) . . ?
C4 C3 C2 116.6(13) . . ?
C5 C4 C3 120.8(16) . . ?
C5 C4 H4 119.6 . . ?
C3 C4 H4 119.6 . . ?
C4 C5 C6 124.1(17) . . ?
C4 C5 H5 117.9 . . ?
C6 C5 H5 117.9 . . ?
C5 C6 C7 117.3(16) . . ?
C5 C6 H6 121.4 . . ?
C7 C6 H6 121.4 . . ?
C2 C7 C6 125.2(13) . . ?
C2 C7 H7A 117.4 . . ?
C6 C7 H7A 117.4 . . ?
N2 C8 C9 125.8(15) . . ?
N2 C8 H8A 117.1 . . ?
C9 C8 H8A 117.1 . . ?
C14 C9 C8 117.2(14) . . ?
C14 C9 C10 120.7(14) . . ?
C8 C9 C10 122.0(14) . . ?
O3 C10 C9 121.6(12) . . ?
O3 C10 C11 122.6(11) . . ?
C9 C10 C11 115.6(12) . . ?
C12 C11 C10 119.4(12) . . ?
C12 C11 C15 121.5(13) . . ?
C10 C11 C15 119.0(12) . . ?
C11 C12 C13 125.0(13) . . ?
C11 C12 H12 117.5 . . ?
C13 C12 H12 117.5 . . ?
C14 C13 C12 114.7(13) . . ?
C14 C13 C19 125.8(13) . . ?
C12 C13 C19 119.4(13) . . ?
C13 C14 C9 124.3(14) . . ?
C13 C14 H14 117.9 . . ?
C9 C14 H14 117.9 . . ?
C16 C15 C17 110(2) . . ?
C16 C15 C11 111.2(18) . . ?
C17 C15 C11 108.7(16) . . ?
C16 C15 C18 111.6(17) . . ?
C17 C15 C18 104.9(17) . . ?
C11 C15 C18 110.7(16) . . ?
C15 C16 H16A 109.5 . . ?
C15 C16 H16B 109.5 . . ?
H16A C16 H16B 109.5 . . ?
C15 C16 H16C 109.5 . . ?
H16A C16 H16C 109.5 . . ?
H16B C16 H16C 109.5 . . ?
C15 C17 H17A 109.5 . . ?
C15 C17 H17B 109.5 . . ?
H17A C17 H17B 109.5 . . ?
C15 C17 H17C 109.5 . . ?
H17A C17 H17C 109.5 . . ?
H17B C17 H17C 109.5 . . ?
C15 C18 H18A 109.5 . . ?
C15 C18 H18B 109.5 . . ?
H18A C18 H18B 109.5 . . ?
C15 C18 H18C 109.5 . . ?
H18A C18 H18C 109.5 . . ?
H18B C18 H18C 109.5 . . ?
C21 C19 C13 107.7(13) . . ?
C21 C19 C20 112.7(16) . . ?
C13 C19 C20 111.4(14) . . ?
C21 C19 C22 106.6(15) . . ?
C13 C19 C22 111.0(13) . . ?
C20 C19 C22 107.4(13) . . ?
C19 C20 H20A 109.5 . . ?
C19 C20 H20B 109.5 . . ?
H20A C20 H20B 109.5 . . ?
C19 C20 H20C 109.5 . . ?
H20A C20 H20C 109.5 . . ?
H20B C20 H20C 109.5 . . ?
C19 C21 H21A 109.5 . . ?
C19 C21 H21B 109.5 . . ?
H21A C21 H21B 109.5 . . ?
C19 C21 H21C 109.5 . . ?
H21A C21 H21C 109.5 . . ?
H21B C21 H21C 109.5 . . ?
C19 C22 H22A 109.5 . . ?
C19 C22 H22B 109.5 . . ?
H22A C22 H22B 109.5 . . ?
C19 C22 H22C 109.5 . . ?
H22A C22 H22C 109.5 . . ?
H22B C22 H22C 109.5 . . ?
O4 C23 N3 118.3(15) . . ?
O4 C23 C24 119.9(13) . . ?
N3 C23 C24 121.6(15) . . ?
C29 C24 C23 123.7(14) . . ?
C29 C24 C25 114.3(14) . . ?
C23 C24 C25 118.9(13) . . ?
O5 C25 C26 122.2(15) . . ?
O5 C25 C24 118.4(15) . . ?
C26 C25 C24 118.6(14) . . ?
C27 C26 C25 121.1(18) . . ?
C27 C26 H26 119.4 . . ?
C25 C26 H26 119.4 . . ?
C26 C27 C28 122.1(19) . . ?
C26 C27 H27 118.9 . . ?
C28 C27 H27 118.9 . . ?
C29 C28 C27 119.3(16) . . ?
C29 C28 H28 120.4 . . ?
C27 C28 H28 120.4 . . ?
C28 C29 C24 122.9(15) . . ?
C28 C29 H29 118.5 . . ?
C24 C29 H29 118.5 . . ?
N4 C30 C31 121.6(13) . . ?
N4 C30 H30 119.2 . . ?
C31 C30 H30 119.2 . . ?
C32 C31 C30 125.7(12) . . ?
C32 C31 C36 119.4(14) . . ?
C30 C31 C36 114.9(14) . . ?
O6 C32 C31 120.3(13) . . ?
O6 C32 C33 120.1(11) . . ?
C31 C32 C33 119.6(11) . . ?
C34 C33 C32 116.9(12) . . ?
C34 C33 C37 120.6(13) . . ?
C32 C33 C37 122.5(11) . . ?
C33 C34 C35 125.6(13) . . ?
C33 C34 H34 117.2 . . ?
C35 C34 H34 117.2 . . ?
C36 C35 C34 117.6(12) . . ?
C36 C35 C41 122.3(14) . . ?
C34 C35 C41 120.1(14) . . ?
C35 C36 C31 120.8(15) . . ?
C35 C36 H36 119.6 . . ?
C31 C36 H36 119.6 . . ?
C39 C37 C40 108.0(16) . . ?
C39 C37 C33 110.7(15) . . ?
C40 C37 C33 114.4(13) . . ?
C39 C37 C38 107.6(15) . . ?
C40 C37 C38 105.3(16) . . ?
C33 C37 C38 110.6(14) . . ?
C37 C38 H38A 109.5 . . ?
C37 C38 H38B 109.5 . . ?
H38A C38 H38B 109.5 . . ?
C37 C38 H38C 109.5 . . ?
H38A C38 H38C 109.5 . . ?
H38B C38 H38C 109.5 . . ?
C37 C39 H39A 109.5 . . ?
C37 C39 H39B 109.5 . . ?
H39A C39 H39B 109.5 . . ?
C37 C39 H39C 109.5 . . ?
H39A C39 H39C 109.5 . . ?
H39B C39 H39C 109.5 . . ?
C37 C40 H40A 109.5 . . ?
C37 C40 H40B 109.5 . . ?
H40A C40 H40B 109.5 . . ?
C37 C40 H40C 109.5 . . ?
H40A C40 H40C 109.5 . . ?
H40B C40 H40C 109.5 . . ?
C42 C41 C35 109.8(15) . . ?
C42 C41 C43 113.5(16) . . ?
C35 C41 C43 108.6(14) . . ?
C42 C41 C44 105.9(17) . . ?
C35 C41 C44 112.2(14) . . ?
C43 C41 C44 106.8(16) . . ?
C41 C42 H42A 109.5 . . ?
C41 C42 H42B 109.5 . . ?
H42A C42 H42B 109.5 . . ?
C41 C42 H42C 109.5 . . ?
H42A C42 H42C 109.5 . . ?
H42B C42 H42C 109.5 . . ?
C41 C43 H43A 109.5 . . ?
C41 C43 H43B 109.5 . . ?
H43A C43 H43B 109.5 . . ?
C41 C43 H43C 109.5 . . ?
H43A C43 H43C 109.5 . . ?
H43B C43 H43C 109.5 . . ?
C41 C44 H44A 109.5 . . ?
C41 C44 H44B 109.5 . . ?
H44A C44 H44B 109.5 . . ?
C41 C44 H44C 109.5 . . ?
H44A C44 H44C 109.5 . . ?
H44B C44 H44C 109.5 . . ?
O7 C45 C46 115.4(19) . . ?
O7 C45 C46' 115(3) . . ?
C46 C45 C46' 128(3) . . ?
O7 C45 H45A 108.4 . . ?
C46 C45 H45A 108.4 . . ?
C46' C45 H45A 67.9 . . ?
O7 C45 H45B 108.4 . . ?
C46 C45 H45B 108.4 . . ?
C46' C45 H45B 40.1 . . ?
H45A C45 H45B 107.5 . . ?
O7 C45 H45C 109.1 . . ?
C46 C45 H45C 43.6 . . ?
C46' C45 H45C 105.2 . . ?
H45A C45 H45C 140.9 . . ?
H45B C45 H45C 70.4 . . ?
O7 C45 H45D 109.6 . . ?
C46 C45 H45D 64.7 . . ?
C46' C45 H45D 110.4 . . ?
H45A C45 H45D 48.3 . . ?
H45B C45 H45D 140.1 . . ?
H45C C45 H45D 107.5 . . ?
O8 C47 C48' 115(2) . . ?
O8 C47 C48 115(2) . . ?
C48' C47 C48 128(3) . . ?
O8 C47 H47C 108.5 . . ?
C48' C47 H47C 65.4 . . ?
C48 C47 H47C 108.5 . . ?
O8 C47 H47D 108.4 . . ?
C48' C47 H47D 42.6 . . ?
C48 C47 H47D 108.5 . . ?
H47C C47 H47D 107.5 . . ?
O8 C47 H47A 106.8 . . ?
C48' C47 H47A 108.0 . . ?
C48 C47 H47A 44.8 . . ?
H47C C47 H47A 143.2 . . ?
H47D C47 H47A 70.4 . . ?
O8 C47 H47B 109.4 . . ?
C48' C47 H47B 109.6 . . ?
C48 C47 H47B 63.1 . . ?
H47C C47 H47B 50.1 . . ?
H47D C47 H47B 140.8 . . ?
H47A C47 H47B 107.4 . . ?
O9 C49 C50 116(3) . . ?
O9 C49 C50' 116(3) . . ?
C50 C49 C50' 123(3) . . ?
O9 C49 H49A 108.2 . . ?
C50 C49 H49A 108.2 . . ?
C50' C49 H49A 74.1 . . ?
O9 C49 H49B 108.2 . . ?
C50 C49 H49B 108.2 . . ?
C50' C49 H49B 33.5 . . ?
H49A C49 H49B 107.4 . . ?
O9 C49 H49C 107.6 . . ?
C50 C49 H49C 23.5 . . ?
C50' C49 H49C 117.2 . . ?
H49A C49 H49C 130.7 . . ?
H49B C49 H49C 92.2 . . ?
O9 C49 H49D 105.7 . . ?
C50 C49 H49D 83.6 . . ?
C50' C49 H49D 101.9 . . ?
H49A C49 H49D 30.1 . . ?
H49B C49 H49D 133.3 . . ?
H49C C49 H49D 107.1 . . ?
O10 C51 C52' 116(4) . . ?
O10 C51 C52 116(3) . . ?
C52' C51 C52 128(5) . . ?
O10 C51 H51A 108.4 . . ?
C52' C51 H51A 54.2 . . ?
C52 C51 H51A 108.4 . . ?
O10 C51 H51B 108.4 . . ?
C52' C51 H51B 53.7 . . ?
C52 C51 H51B 108.4 . . ?
H51A C51 H51B 107.4 . . ?
O10 C51 H51C 99.8 . . ?
C52' C51 H51C 91.7 . . ?
C52 C51 H51C 79.4 . . ?
H51A C51 H51C 142.7 . . ?
H51B C51 H51C 38.7 . . ?
O10 C51 H51D 106.2 . . ?
C52' C51 H51D 129.4 . . ?
C52 C51 H51D 28.0 . . ?
H51A C51 H51D 88.1 . . ?
H51B C51 H51D 134.6 . . ?
H51C C51 H51D 107.2 . . ?
C45 C46 H45C 39.2 . . ?
C45 C46 H45D 38.4 . . ?
H45C C46 H45D 77.1 . . ?
C45 C46 H46A 109.5 . . ?
H45C C46 H46A 148.6 . . ?
H45D C46 H46A 71.6 . . ?
C45 C46 H46B 109.5 . . ?
H45C C46 H46B 86.2 . . ?
H45D C46 H46B 118.0 . . ?
H46A C46 H46B 109.5 . . ?
C45 C46 H46C 109.5 . . ?
H45C C46 H46C 89.3 . . ?
H45D C46 H46C 129.1 . . ?
H46A C46 H46C 109.5 . . ?
H46B C46 H46C 109.5 . . ?
C47 C48 H47A 39.5 . . ?
C47 C48 H47B 38.8 . . ?
H47A C48 H47B 78.0 . . ?
C47 C48 H48A 109.5 . . ?
H47A C48 H48A 126.4 . . ?
H47B C48 H48A 90.4 . . ?
C47 C48 H48B 109.5 . . ?
H47A C48 H48B 121.3 . . ?
H47B C48 H48B 85.7 . . ?
H48A C48 H48B 109.5 . . ?
C47 C48 H48C 109.5 . . ?
H47A C48 H48C 70.0 . . ?
H47B C48 H48C 148.0 . . ?
H48A C48 H48C 109.5 . . ?
H48B C48 H48C 109.5 . . ?
C49 C50 H49C 31.2 . . ?
C49 C50 H50A 109.5 . . ?
H49C C50 H50A 133.2 . . ?
C49 C50 H50B 109.5 . . ?
H49C C50 H50B 80.9 . . ?
H50A C50 H50B 109.5 . . ?
C49 C50 H50C 109.5 . . ?
H49C C50 H50C 109.2 . . ?
H50A C50 H50C 109.5 . . ?
H50B C50 H50C 109.5 . . ?
C51 C52 H51D 34.1 . . ?
C51 C52 H52A 109.5 . . ?
H51D C52 H52A 76.2 . . ?
C51 C52 H52B 109.5 . . ?
H51D C52 H52B 129.9 . . ?
H52A C52 H52B 109.5 . . ?
C51 C52 H52C 109.5 . . ?
H51D C52 H52C 115.1 . . ?
H52A C52 H52C 109.5 . . ?
H52B C52 H52C 109.5 . . ?
C45 C46' H46D 109.5 . . ?
C45 C46' H46E 109.5 . . ?
H46D C46' H46E 109.5 . . ?
C45 C46' H46F 109.5 . . ?
H46D C46' H46F 109.5 . . ?
H46E C46' H46F 109.5 . . ?
C47 C48' H48D 109.5 . . ?
C47 C48' H48E 109.5 . . ?
H48D C48' H48E 109.5 . . ?
C47 C48' H48F 109.5 . . ?
H48D C48' H48F 109.5 . . ?
H48E C48' H48F 109.5 . . ?
C49 C50' H50D 109.5 . . ?
C49 C50' H50E 109.5 . . ?
H50D C50' H50E 109.5 . . ?
C49 C50' H50F 109.5 . . ?
H50D C50' H50F 109.5 . . ?
H50E C50' H50F 109.5 . . ?
C51 C52' H52D 109.5 . . ?
C51 C52' H52E 109.5 . . ?
H52D C52' H52E 109.5 . . ?
C51 C52' H52F 109.5 . . ?
H52D C52' H52F 109.5 . . ?
H52E C52' H52F 109.5 . . ?

loop_
_geom_bond_atom_site_label_1
_geom_bond_atom_site_label_2
_geom_bond_distance
_geom_bond_site_symmetry_2
_geom_bond_publ_flag
Zn1 O2 1.924(9) . ?
Zn1 O6 1.965(8) . ?
Zn1 O7 2.025(10) . ?
Zn1 N4 2.054(11) . ?
Zn1 O4 2.197(10) . ?
Zn2 O5 1.945(9) 1_545 ?
Zn2 O3 1.955(9) . ?
Zn2 O8 2.025(13) . ?
Zn2 N2 2.067(12) . ?
Zn2 O1 2.249(11) . ?
N1 C1 1.308(16) . ?
N1 N2 1.386(14) . ?
N1 H1 0.8600 . ?
N2 C8 1.252(18) . ?
N3 C23 1.344(17) . ?
N3 N4 1.378(15) . ?
N3 H3 0.8600 . ?
N4 C30 1.332(16) . ?
O1 C1 1.278(15) . ?
O2 C3 1.338(17) . ?
O3 C10 1.299(15) . ?
O4 C23 1.236(19) . ?
O5 C25 1.327(17) . ?
O5 Zn2 1.945(9) 1_565 ?
O6 C32 1.347(13) . ?
O7 C45 1.442(19) . ?
O7 H7 0.8200 . ?
O8 C47 1.45(2) . ?
O8 H8 0.8200 . ?
O9 C49 1.43(2) . ?
O9 H9 0.8200 . ?
O10 C51 1.43(3) . ?
O10 H10 0.8200 . ?
C1 C2 1.441(17) . ?
C2 C7 1.348(18) . ?
C2 C3 1.538(18) . ?
C3 C4 1.40(2) . ?
C4 C5 1.34(2) . ?
C4 H4 0.9300 . ?
C5 C6 1.35(2) . ?
C5 H5 0.9300 . ?
C6 C7 1.38(2) . ?
C6 H6 0.9300 . ?
C7 H7A 0.9300 . ?
C8 C9 1.43(2) . ?
C8 H8A 0.9300 . ?
C9 C14 1.41(2) . ?
C9 C10 1.453(18) . ?
C10 C11 1.459(17) . ?
C11 C12 1.357(18) . ?
C11 C15 1.54(2) . ?
C12 C13 1.459(18) . ?
C12 H12 0.9300 . ?
C13 C14 1.349(19) . ?
C13 C19 1.51(2) . ?
C14 H14 0.9300 . ?
C15 C16 1.48(3) . ?
C15 C17 1.52(3) . ?
C15 C18 1.55(3) . ?
C16 H16A 0.9600 . ?
C16 H16B 0.9600 . ?
C16 H16C 0.9600 . ?
C17 H17A 0.9600 . ?
C17 H17B 0.9600 . ?
C17 H17C 0.9600 . ?
C18 H18A 0.9600 . ?
C18 H18B 0.9600 . ?
C18 H18C 0.9600 . ?
C19 C21 1.50(2) . ?
C19 C20 1.52(2) . ?
C19 C22 1.56(2) . ?
C20 H20A 0.9600 . ?
C20 H20B 0.9600 . ?
C20 H20C 0.9600 . ?
C21 H21A 0.9600 . ?
C21 H21B 0.9600 . ?
C21 H21C 0.9600 . ?
C22 H22A 0.9600 . ?
C22 H22B 0.9600 . ?
C22 H22C 0.9600 . ?
C23 C24 1.43(2) . ?
C24 C29 1.399(19) . ?
C24 C25 1.51(2) . ?
C25 C26 1.37(2) . ?
C26 C27 1.35(2) . ?
C26 H26 0.9300 . ?
C27 C28 1.37(2) . ?
C27 H27 0.9300 . ?
C28 C29 1.35(2) . ?
C28 H28 0.9300 . ?
C29 H29 0.9300 . ?
C30 C31 1.418(19) . ?
C30 H30 0.9300 . ?
C31 C32 1.416(19) . ?
C31 C36 1.452(18) . ?
C32 C33 1.418(18) . ?
C33 C34 1.374(17) . ?
C33 C37 1.54(2) . ?
C34 C35 1.40(2) . ?
C34 H34 0.9300 . ?
C35 C36 1.34(2) . ?
C35 C41 1.530(18) . ?
C36 H36 0.9300 . ?
C37 C39 1.49(2) . ?
C37 C40 1.51(2) . ?
C37 C38 1.56(2) . ?
C38 H38A 0.9600 . ?
C38 H38B 0.9600 . ?
C38 H38C 0.9600 . ?
C39 H39A 0.9600 . ?
C39 H39B 0.9600 . ?
C39 H39C 0.9600 . ?
C40 H40A 0.9600 . ?
C40 H40B 0.9600 . ?
C40 H40C 0.9600 . ?
C41 C42 1.46(3) . ?
C41 C43 1.54(3) . ?
C41 C44 1.55(2) . ?
C42 H42A 0.9600 . ?
C42 H42B 0.9600 . ?
C42 H42C 0.9600 . ?
C43 H43A 0.9600 . ?
C43 H43B 0.9600 . ?
C43 H43C 0.9600 . ?
C44 H44A 0.9600 . ?
C44 H44B 0.9600 . ?
C44 H44C 0.9600 . ?
C45 C46 1.52(3) . ?
C45 C46' 1.53(6) . ?
C45 H45A 0.9700 . ?
C45 H45B 0.9700 . ?
C45 H45C 0.9700 . ?
C45 H45D 0.9700 . ?
C47 C48' 1.52(4) . ?
C47 C48 1.52(4) . ?
C47 H47C 0.9700 . ?
C47 H47D 0.9700 . ?
C47 H47A 0.9700 . ?
C47 H47B 0.9700 . ?
C49 C50 1.53(5) . ?
C49 C50' 1.53(5) . ?
C49 H49A 0.9700 . ?
C49 H49B 0.9700 . ?
C49 H49C 0.9700 . ?
C49 H49D 0.9700 . ?
C51 C52' 1.52(8) . ?
C51 C52 1.53(4) . ?
C51 H51A 0.9700 . ?
C51 H51B 0.9700 . ?
C51 H51C 0.9700 . ?
C51 H51D 0.9700 . ?
C46 H45C 1.0579 . ?
C46 H45D 1.4130 . ?
C46 H46A 0.9600 . ?
C46 H46B 0.9600 . ?
C46 H46C 0.9600 . ?
C48 H47A 1.0733 . ?
C48 H47B 1.3816 . ?
C48 H48A 0.9600 . ?
C48 H48B 0.9600 . ?
C48 H48C 0.9600 . ?
C50 H49C 0.7445 . ?
C50 H50A 0.9600 . ?
C50 H50B 0.9600 . ?
C50 H50C 0.9600 . ?
C52 H51D 0.8130 . ?
C52 H52A 0.9600 . ?
C52 H52B 0.9600 . ?
C52 H52C 0.9600 . ?
C46' H46D 0.9600 . ?
C46' H46E 0.9600 . ?
C46' H46F 0.9600 . ?
C48' H48D 0.9600 . ?
C48' H48E 0.9600 . ?
C48' H48F 0.9600 . ?
C50' H50D 0.9600 . ?
C50' H50E 0.9600 . ?
C50' H50F 0.9600 . ?
C52' H52D 0.9600 . ?
C52' H52E 0.9600 . ?
C52' H52F 0.9600 . ?

loop_
_geom_torsion_atom_site_label_1
_geom_torsion_atom_site_label_2
_geom_torsion_atom_site_label_3
_geom_torsion_atom_site_label_4
_geom_torsion
_geom_torsion_site_symmetry_1
_geom_torsion_site_symmetry_2
_geom_torsion_site_symmetry_3
_geom_torsion_site_symmetry_4
_geom_torsion_publ_flag
C1 N1 N2 C8 -177.3(13) . . . . ?
C1 N1 N2 Zn2 13.1(14) . . . . ?
O5 Zn2 N2 C8 131.8(12) 1_545 . . . ?
O3 Zn2 N2 C8 22.4(12) . . . . ?
O8 Zn2 N2 C8 -83.5(13) . . . . ?
O1 Zn2 N2 C8 178.3(13) . . . . ?
O5 Zn2 N2 N1 -59.7(12) 1_545 . . . ?
O3 Zn2 N2 N1 -169.0(8) . . . . ?
O8 Zn2 N2 N1 85.1(8) . . . . ?
O1 Zn2 N2 N1 -13.1(7) . . . . ?
C23 N3 N4 C30 175.8(12) . . . . ?
C23 N3 N4 Zn1 -14.8(14) . . . . ?
O2 Zn1 N4 C30 -135.9(11) . . . . ?
O6 Zn1 N4 C30 -27.1(11) . . . . ?
O7 Zn1 N4 C30 82.0(11) . . . . ?
O4 Zn1 N4 C30 -177.6(11) . . . . ?
O2 Zn1 N4 N3 56.1(12) . . . . ?
O6 Zn1 N4 N3 164.9(8) . . . . ?
O7 Zn1 N4 N3 -86.0(9) . . . . ?
O4 Zn1 N4 N3 14.4(8) . . . . ?
O5 Zn2 O1 C1 169.6(10) 1_545 . . . ?
O3 Zn2 O1 C1 65.8(12) . . . . ?
O8 Zn2 O1 C1 -86.7(10) . . . . ?
N2 Zn2 O1 C1 13.1(9) . . . . ?
O6 Zn1 O2 C3 76.5(13) . . . . ?
O7 Zn1 O2 C3 -38.3(13) . . . . ?
N4 Zn1 O2 C3 -179.8(11) . . . . ?
O4 Zn1 O2 C3 -139.8(13) . . . . ?
O5 Zn2 O3 C10 -179.1(11) 1_545 . . . ?
O8 Zn2 O3 C10 70.3(12) . . . . ?
N2 Zn2 O3 C10 -31.1(12) . . . . ?
O1 Zn2 O3 C10 -81.4(14) . . . . ?
O2 Zn1 O4 C23 -173.6(12) . . . . ?
O6 Zn1 O4 C23 -69.5(13) . . . . ?
O7 Zn1 O4 C23 83.4(12) . . . . ?
N4 Zn1 O4 C23 -13.7(11) . . . . ?
O2 Zn1 O6 C32 -172.6(10) . . . . ?
O7 Zn1 O6 C32 -61.8(11) . . . . ?
N4 Zn1 O6 C32 37.4(10) . . . . ?
O4 Zn1 O6 C32 90.0(11) . . . . ?
O2 Zn1 O7 C45 161.9(15) . . . . ?
O6 Zn1 O7 C45 51.3(16) . . . . ?
N4 Zn1 O7 C45 -37.0(15) . . . . ?
O4 Zn1 O7 C45 -112.0(15) . . . . ?
O5 Zn2 O8 C47 -160.9(13) 1_545 . . . ?
O3 Zn2 O8 C47 -50.8(14) . . . . ?
N2 Zn2 O8 C47 38.1(14) . . . . ?
O1 Zn2 O8 C47 114.9(14) . . . . ?
Zn2 O1 C1 N1 -10.8(16) . . . . ?
Zn2 O1 C1 C2 174.0(10) . . . . ?
N2 N1 C1 O1 -0.8(19) . . . . ?
N2 N1 C1 C2 174.1(12) . . . . ?
O1 C1 C2 C7 -16(2) . . . . ?
N1 C1 C2 C7 168.8(16) . . . . ?
O1 C1 C2 C3 -175.8(13) . . . . ?
N1 C1 C2 C3 9(2) . . . . ?
Zn1 O2 C3 C4 -17(2) . . . . ?
Zn1 O2 C3 C2 170.2(9) . . . . ?
C7 C2 C3 O2 -177.1(14) . . . . ?
C1 C2 C3 O2 -15.6(19) . . . . ?
C7 C2 C3 C4 9(2) . . . . ?
C1 C2 C3 C4 170.8(14) . . . . ?
O2 C3 C4 C5 -179.5(16) . . . . ?
C2 C3 C4 C5 -6(2) . . . . ?
C3 C4 C5 C6 4(3) . . . . ?
C4 C5 C6 C7 -4(3) . . . . ?
C1 C2 C7 C6 -170.3(17) . . . . ?
C3 C2 C7 C6 -10(3) . . . . ?
C5 C6 C7 C2 8(3) . . . . ?
N1 N2 C8 C9 -178.8(12) . . . . ?
Zn2 N2 C8 C9 -11(2) . . . . ?
N2 C8 C9 C14 173.4(15) . . . . ?
N2 C8 C9 C10 -4(2) . . . . ?
Zn2 O3 C10 C9 27.3(19) . . . . ?
Zn2 O3 C10 C11 -157.6(10) . . . . ?
C14 C9 C10 O3 179.3(13) . . . . ?
C8 C9 C10 O3 -3(2) . . . . ?
C14 C9 C10 C11 3.9(19) . . . . ?
C8 C9 C10 C11 -178.7(13) . . . . ?
O3 C10 C11 C12 179.2(14) . . . . ?
C9 C10 C11 C12 -5.5(19) . . . . ?
O3 C10 C11 C15 2(2) . . . . ?
C9 C10 C11 C15 177.1(15) . . . . ?
C10 C11 C12 C13 6(2) . . . . ?
C15 C11 C12 C13 -176.4(16) . . . . ?
C11 C12 C13 C14 -5(2) . . . . ?
C11 C12 C13 C19 178.9(15) . . . . ?
C12 C13 C14 C9 3(2) . . . . ?
C19 C13 C14 C9 179.0(15) . . . . ?
C8 C9 C14 C13 179.6(14) . . . . ?
C10 C9 C14 C13 -3(2) . . . . ?
C12 C11 C15 C16 125(2) . . . . ?
C10 C11 C15 C16 -58(2) . . . . ?
C12 C11 C15 C17 -114.5(19) . . . . ?
C10 C11 C15 C17 63(2) . . . . ?
C12 C11 C15 C18 0(3) . . . . ?
C10 C11 C15 C18 177.5(16) . . . . ?
C14 C13 C19 C21 -107.0(18) . . . . ?
C12 C13 C19 C21 68.9(19) . . . . ?
C14 C13 C19 C20 128.9(17) . . . . ?
C12 C13 C19 C20 -55.1(19) . . . . ?
C14 C13 C19 C22 9(2) . . . . ?
C12 C13 C19 C22 -174.8(14) . . . . ?
Zn1 O4 C23 N3 10.4(19) . . . . ?
Zn1 O4 C23 C24 -174.3(11) . . . . ?
N4 N3 C23 O4 2(2) . . . . ?
N4 N3 C23 C24 -172.9(13) . . . . ?
O4 C23 C24 C29 18(3) . . . . ?
N3 C23 C24 C29 -167.1(15) . . . . ?
O4 C23 C24 C25 176.5(15) . . . . ?
N3 C23 C24 C25 -8(2) . . . . ?
Zn2 O5 C25 C26 24(2) 1_565 . . . ?
Zn2 O5 C25 C24 -166.3(10) 1_565 . . . ?
C29 C24 C25 O5 177.5(14) . . . . ?
C23 C24 C25 O5 17(2) . . . . ?
C29 C24 C25 C26 -12(2) . . . . ?
C23 C24 C25 C26 -173.0(16) . . . . ?
O5 C25 C26 C27 175.7(16) . . . . ?
C24 C25 C26 C27 6(3) . . . . ?
C25 C26 C27 C28 -1(3) . . . . ?
C26 C27 C28 C29 4(3) . . . . ?
C27 C28 C29 C24 -12(3) . . . . ?
C23 C24 C29 C28 175.1(17) . . . . ?
C25 C24 C29 C28 15(2) . . . . ?
N3 N4 C30 C31 177.8(11) . . . . ?
Zn1 N4 C30 C31 10.0(18) . . . . ?
N4 C30 C31 C32 12(2) . . . . ?
N4 C30 C31 C36 -171.6(11) . . . . ?
Zn1 O6 C32 C31 -30.1(16) . . . . ?
Zn1 O6 C32 C33 152.2(9) . . . . ?
C30 C31 C32 O6 -2.4(19) . . . . ?
C36 C31 C32 O6 -178.9(11) . . . . ?
C30 C31 C32 C33 175.4(12) . . . . ?
C36 C31 C32 C33 -1.2(18) . . . . ?
O6 C32 C33 C34 -179.1(11) . . . . ?
C31 C32 C33 C34 3.1(18) . . . . ?
O6 C32 C33 C37 0(2) . . . . ?
C31 C32 C33 C37 -178.2(12) . . . . ?
C32 C33 C34 C35 -2(2) . . . . ?
C37 C33 C34 C35 179.7(14) . . . . ?
C33 C34 C35 C36 -2(2) . . . . ?
C33 C34 C35 C41 175.9(14) . . . . ?
C34 C35 C36 C31 4(2) . . . . ?
C41 C35 C36 C31 -173.8(13) . . . . ?
C32 C31 C36 C35 -2.7(19) . . . . ?
C30 C31 C36 C35 -179.6(13) . . . . ?
C34 C33 C37 C39 115.8(16) . . . . ?
C32 C33 C37 C39 -62.9(19) . . . . ?
C34 C33 C37 C40 -6(2) . . . . ?
C32 C33 C37 C40 174.9(14) . . . . ?
C34 C33 C37 C38 -125.1(15) . . . . ?
C32 C33 C37 C38 56.2(19) . . . . ?
C36 C35 C41 C42 110.4(19) . . . . ?
C34 C35 C41 C42 -68(2) . . . . ?
C36 C35 C41 C43 -124.9(17) . . . . ?
C34 C35 C41 C43 57(2) . . . . ?
C36 C35 C41 C44 -7(2) . . . . ?
C34 C35 C41 C44 174.9(15) . . . . ?
Zn1 O7 C45 C46 -73(2) . . . . ?
Zn1 O7 C45 C46' 91(3) . . . . ?
Zn2 O8 C47 C48' 75(2) . . . . ?
Zn2 O8 C47 C48 -93(2) . . . . ?
